data_7117012
loop_
_publ_author_name
'Eller, Christina'
'Kehr, Gerald'
'Daniliuc, Constantin G.'
'Stephan, Douglas W.'
'Erker, Gerhard'

_publ_section_title
;
 Thiophene synthesis via 1,1-carboboration
;
_journal_coden_ASTM CHCOFS
_journal_issue 33
_journal_name_full
;
 Chemical Communications (Cambridge, United Kingdom)
;
_journal_page_first 7226
_journal_page_last 7229
_journal_paper_doi 10.1039/c5cc01806d
_journal_volume 51
_journal_year 2015
_chemical_formula_sum 'C24 H18 B Cl F10 S'
_chemical_formula_weight 574.70
_space_group_IT_number 14
_symmetry_cell_setting monoclinic
_symmetry_space_group_name_Hall '-P 2ybc'
_symmetry_space_group_name_H-M 'P 1 21/c 1'
_atom_sites_solution_hydrogens geom
_atom_sites_solution_primary direct
_atom_sites_solution_secondary difmap
_audit_creation_method SHELXL-97
_audit_update_record
;
2015-01-22 deposited with the CCDC.
2015-03-19 downloaded from the CCDC.
;
_cell_angle_alpha 90.00
_cell_angle_beta 91.466(1)
_cell_angle_gamma 90.00
_cell_formula_units_Z 4
_cell_length_a 13.6090(3)
_cell_length_b 16.1094(3)
_cell_length_c 10.9768(2)
_cell_measurement_reflns_used 4804
_cell_measurement_temperature 223(2)
_cell_measurement_theta_max 28.28
_cell_measurement_theta_min 4.08
_cell_volume 2405.69(8)
_computing_cell_refinement 'Collect (Nonius B.V., 1998)'
_computing_data_collection 'Collect (Nonius B.V., 1998)'
_computing_data_reduction 'Denzo-SMN (Otwinowski & Minor, 1997)'
_computing_molecular_graphics 'XP (BrukerAXS, 2000)'
_computing_publication_material 'SHELXL-97 (Sheldrick, 1997)'
_computing_structure_refinement 'SHELXL-97 (Sheldrick, 1997)'
_computing_structure_solution 'SHELXS-97 (Sheldrick, 1990)'
_diffrn_ambient_temperature 223(2)
_diffrn_measured_fraction_theta_full 0.984
_diffrn_measured_fraction_theta_max 0.984
_diffrn_measurement_device_type 'Nonius KappaCCD APEXII'
_diffrn_measurement_method '\w and \f scans'
_diffrn_radiation_monochromator 'Montel mirror'
_diffrn_radiation_source 'rotating anode Nonius FR591'
_diffrn_radiation_type MoK\a
_diffrn_radiation_wavelength 0.71073
_diffrn_reflns_av_R_equivalents 0.039
_diffrn_reflns_av_sigmaI/netI 0.0402
_diffrn_reflns_limit_h_max 17
_diffrn_reflns_limit_h_min -16
_diffrn_reflns_limit_k_max 18
_diffrn_reflns_limit_k_min -20
_diffrn_reflns_limit_l_max 13
_diffrn_reflns_limit_l_min -13
_diffrn_reflns_number 14551
_diffrn_reflns_theta_full 26.37
_diffrn_reflns_theta_max 26.37
_diffrn_reflns_theta_min 4.08
_exptl_absorpt_coefficient_mu 0.336
_exptl_absorpt_correction_T_max 0.9933
_exptl_absorpt_correction_T_min 0.9672
_exptl_absorpt_correction_type multi-scan
_exptl_absorpt_process_details 'Denzo (Otwinowski, Borek, Majewski & Minor, 2003)'
_exptl_crystal_colour yellow
_exptl_crystal_density_diffrn 1.587
_exptl_crystal_density_method 'not measured'
_exptl_crystal_description prism
_exptl_crystal_F_000 1160
_exptl_crystal_size_max 0.10
_exptl_crystal_size_mid 0.06
_exptl_crystal_size_min 0.02
_refine_diff_density_max 0.278
_refine_diff_density_min -0.234
_refine_diff_density_rms 0.053
_refine_ls_extinction_method none
_refine_ls_goodness_of_fit_ref 1.091
_refine_ls_hydrogen_treatment constr
_refine_ls_matrix_type full
_refine_ls_number_parameters 340
_refine_ls_number_reflns 4843
_refine_ls_number_restraints 0
_refine_ls_restrained_S_all 1.091
_refine_ls_R_factor_all 0.0747
_refine_ls_R_factor_gt 0.0538
_refine_ls_shift/su_max 0.000
_refine_ls_shift/su_mean 0.000
_refine_ls_structure_factor_coef Fsqd
_refine_ls_weighting_details 'calc w=1/[\s^2^(Fo^2^)+(0.0100P)^2^+3.3711P] where P=(Fo^2^+2Fc^2^)/3'
_refine_ls_weighting_scheme calc
_refine_ls_wR_factor_gt 0.0980
_refine_ls_wR_factor_ref 0.1080
_reflns_number_gt 3762
_reflns_number_total 4843
_reflns_threshold_expression >2sigma(I)
_cod_data_source_file c5cc01806d2.cif
_cod_data_source_block erk7499
_cod_original_sg_symbol_H-M P21/c
_cod_database_code 7117012

loop_
_symmetry_equiv_pos_as_xyz
'x, y, z'
'-x, y+1/2, -z+1/2'
'-x, -y, -z'
'x, -y-1/2, z-1/2'

loop_
_atom_site_label
_atom_site_type_symbol
_atom_site_fract_x
_atom_site_fract_y
_atom_site_fract_z
_atom_site_U_iso_or_equiv
_atom_site_adp_type
_atom_site_occupancy
_atom_site_symmetry_multiplicity
_atom_site_calc_flag
_atom_site_refinement_flags
_atom_site_disorder_assembly
_atom_site_disorder_group
S1 S 0.23954(5) 0.23194(4) 0.66480(7) 0.03491(17) Uani 1 1 d . . .
Cl1 Cl 0.42392(6) 0.39325(5) 0.86723(8) 0.0506(2) Uani 1 1 d . . .
C1 C 0.3415(2) 0.25685(17) 0.7545(2) 0.0318(6) Uani 1 1 d . . .
C2 C 0.3341(2) 0.33847(17) 0.7836(2) 0.0329(6) Uani 1 1 d . . .
C3 C 0.2501(2) 0.38294(16) 0.7372(2) 0.0307(6) Uani 1 1 d . . .
C4 C 0.1913(2) 0.33158(16) 0.6680(2) 0.0319(6) Uani 1 1 d . . .
C5 C 0.4183(2) 0.19166(18) 0.7888(3) 0.0368(6) Uani 1 1 d . . .
C6 C 0.4266(3) 0.1861(2) 0.9279(3) 0.0547(9) Uani 1 1 d . . .
H6A H 0.4494 0.2388 0.9607 0.082 Uiso 1 1 calc R . .
H6B H 0.4730 0.1428 0.9509 0.082 Uiso 1 1 calc R . .
H6C H 0.3628 0.1731 0.9602 0.082 Uiso 1 1 calc R . .
C7 C 0.3887(3) 0.1064(2) 0.7395(4) 0.0611(10) Uani 1 1 d . . .
H7A H 0.3259 0.0904 0.7723 0.092 Uiso 1 1 calc R . .
H7B H 0.4382 0.0659 0.7634 0.092 Uiso 1 1 calc R . .
H7C H 0.3830 0.1087 0.6513 0.092 Uiso 1 1 calc R . .
C8 C 0.5181(2) 0.2155(2) 0.7374(3) 0.0518(8) Uani 1 1 d . . .
H8A H 0.5133 0.2162 0.6491 0.078 Uiso 1 1 calc R . .
H8B H 0.5672 0.1752 0.7638 0.078 Uiso 1 1 calc R . .
H8C H 0.5370 0.2701 0.7669 0.078 Uiso 1 1 calc R . .
C9 C 0.0938(2) 0.34611(19) 0.6018(3) 0.0380(7) Uani 1 1 d . . .
C10 C 0.0158(3) 0.2871(2) 0.6511(4) 0.0669(11) Uani 1 1 d . . .
H10A H 0.0350 0.2302 0.6357 0.100 Uiso 1 1 calc R . .
H10B H -0.0470 0.2983 0.6107 0.100 Uiso 1 1 calc R . .
H10C H 0.0102 0.2956 0.7381 0.100 Uiso 1 1 calc R . .
C11 C 0.1048(3) 0.3309(3) 0.4651(3) 0.0722(12) Uani 1 1 d . . .
H11A H 0.1530 0.3691 0.4334 0.108 Uiso 1 1 calc R . .
H11B H 0.0420 0.3397 0.4232 0.108 Uiso 1 1 calc R . .
H11C H 0.1264 0.2743 0.4519 0.108 Uiso 1 1 calc R . .
C12 C 0.0588(2) 0.4346(2) 0.6198(3) 0.0557(9) Uani 1 1 d . . .
H12A H 0.0591 0.4474 0.7062 0.084 Uiso 1 1 calc R . .
H12B H -0.0074 0.4405 0.5861 0.084 Uiso 1 1 calc R . .
H12C H 0.1024 0.4725 0.5787 0.084 Uiso 1 1 calc R . .
B1 B 0.2382(2) 0.4758(2) 0.7741(3) 0.0346(7) Uani 1 1 d . . .
C21 C 0.2180(2) 0.49725(17) 0.9118(3) 0.0350(6) Uani 1 1 d . . .
F22 F 0.08732(14) 0.40104(11) 0.92762(17) 0.0542(5) Uani 1 1 d . . .
C22 C 0.1465(2) 0.45830(17) 0.9802(3) 0.0388(7) Uani 1 1 d . . .
F23 F 0.05868(15) 0.43960(13) 1.16050(17) 0.0611(5) Uani 1 1 d . . .
C23 C 0.1306(2) 0.47744(19) 1.1003(3) 0.0414(7) Uani 1 1 d . . .
F24 F 0.17438(16) 0.55401(14) 1.27508(17) 0.0649(6) Uani 1 1 d . . .
C24 C 0.1881(2) 0.5360(2) 1.1580(3) 0.0436(7) Uani 1 1 d . . .
F25 F 0.31785(15) 0.63192(13) 1.15152(17) 0.0611(5) Uani 1 1 d . . .
C25 C 0.2605(2) 0.57530(19) 1.0956(3) 0.0417(7) Uani 1 1 d . . .
F26 F 0.34672(14) 0.59528(12) 0.91838(16) 0.0531(5) Uani 1 1 d . . .
C26 C 0.2730(2) 0.55593(17) 0.9751(3) 0.0381(7) Uani 1 1 d . . .
C31 C 0.2525(2) 0.54918(17) 0.6822(2) 0.0333(6) Uani 1 1 d . . .
F32 F 0.37095(15) 0.47517(11) 0.57114(17) 0.0565(5) Uani 1 1 d . . .
C32 C 0.3138(2) 0.54228(18) 0.5830(3) 0.0390(7) Uani 1 1 d . . .
F33 F 0.38248(15) 0.59299(13) 0.40253(16) 0.0609(6) Uani 1 1 d . . .
C33 C 0.3219(2) 0.6030(2) 0.4956(3) 0.0425(7) Uani 1 1 d . . .
F34 F 0.27359(17) 0.73323(13) 0.42021(19) 0.0715(6) Uani 1 1 d . . .
C34 C 0.2674(2) 0.6743(2) 0.5052(3) 0.0465(8) Uani 1 1 d . . .
F35 F 0.15269(15) 0.75360(11) 0.6098(2) 0.0644(6) Uani 1 1 d . . .
C35 C 0.2066(2) 0.68442(18) 0.6015(3) 0.0455(8) Uani 1 1 d . . .
F36 F 0.13729(14) 0.63560(11) 0.77784(17) 0.0531(5) Uani 1 1 d . . .
C36 C 0.2001(2) 0.62322(18) 0.6875(3) 0.0375(7) Uani 1 1 d . . .

loop_
_atom_site_aniso_label
_atom_site_aniso_U_11
_atom_site_aniso_U_22
_atom_site_aniso_U_33
_atom_site_aniso_U_23
_atom_site_aniso_U_13
_atom_site_aniso_U_12
S1 0.0362(4) 0.0282(3) 0.0401(4) -0.0030(3) -0.0037(3) 0.0010(3)
Cl1 0.0399(4) 0.0458(4) 0.0654(5) -0.0153(4) -0.0147(4) 0.0003(4)
C1 0.0313(14) 0.0332(14) 0.0309(14) 0.0003(11) 0.0007(11) 0.0001(12)
C2 0.0305(14) 0.0326(14) 0.0355(15) -0.0019(12) -0.0021(12) -0.0016(12)
C3 0.0307(14) 0.0298(14) 0.0315(14) 0.0016(11) 0.0020(11) -0.0002(12)
C4 0.0367(15) 0.0287(13) 0.0303(14) 0.0014(11) 0.0029(12) 0.0024(12)
C5 0.0374(16) 0.0358(15) 0.0371(15) 0.0011(12) -0.0011(13) 0.0067(13)
C6 0.059(2) 0.059(2) 0.0460(19) 0.0121(16) 0.0003(16) 0.0173(18)
C7 0.062(2) 0.0355(17) 0.085(3) -0.0038(18) -0.014(2) 0.0101(17)
C8 0.0394(18) 0.059(2) 0.057(2) 0.0050(17) 0.0088(15) 0.0146(16)
C9 0.0345(15) 0.0402(16) 0.0390(16) 0.0029(13) -0.0036(12) 0.0009(13)
C10 0.0395(19) 0.059(2) 0.102(3) 0.022(2) -0.014(2) -0.0085(17)
C11 0.065(2) 0.109(3) 0.042(2) -0.007(2) -0.0148(18) 0.019(2)
C12 0.0439(19) 0.049(2) 0.073(2) 0.0018(18) -0.0204(17) 0.0125(16)
B1 0.0292(16) 0.0345(17) 0.0399(18) 0.0028(14) -0.0004(14) -0.0017(14)
C21 0.0379(15) 0.0280(14) 0.0393(15) -0.0007(12) 0.0031(13) 0.0018(12)
F22 0.0599(12) 0.0483(11) 0.0550(11) -0.0065(9) 0.0122(9) -0.0200(9)
C22 0.0410(17) 0.0322(15) 0.0432(17) 0.0001(13) 0.0031(14) 0.0006(13)
F23 0.0629(13) 0.0660(13) 0.0556(12) 0.0008(10) 0.0258(10) -0.0102(11)
C23 0.0404(17) 0.0415(17) 0.0430(17) 0.0045(14) 0.0121(14) 0.0029(14)
F24 0.0698(14) 0.0855(15) 0.0399(10) -0.0129(10) 0.0108(10) -0.0009(12)
C24 0.0479(18) 0.0494(18) 0.0338(16) -0.0035(14) 0.0046(14) 0.0086(15)
F25 0.0609(12) 0.0691(13) 0.0530(11) -0.0189(10) -0.0058(10) -0.0126(11)
C25 0.0428(17) 0.0411(17) 0.0409(16) -0.0058(13) -0.0031(14) 0.0022(14)
F26 0.0562(12) 0.0540(11) 0.0496(11) -0.0046(9) 0.0093(9) -0.0216(10)
C26 0.0401(16) 0.0310(14) 0.0434(17) 0.0028(13) 0.0050(13) -0.0026(13)
C31 0.0353(15) 0.0284(13) 0.0360(15) 0.0004(11) -0.0009(12) -0.0044(12)
F32 0.0701(13) 0.0451(10) 0.0554(11) -0.0016(9) 0.0254(10) 0.0100(10)
C32 0.0450(17) 0.0336(15) 0.0385(16) -0.0035(12) 0.0031(14) -0.0025(13)
F33 0.0716(14) 0.0724(14) 0.0393(10) 0.0036(9) 0.0139(10) -0.0150(11)
C33 0.0466(18) 0.0494(18) 0.0314(15) -0.0005(13) 0.0018(13) -0.0140(15)
F34 0.0834(16) 0.0634(13) 0.0673(14) 0.0351(11) -0.0027(12) -0.0095(12)
C34 0.0477(19) 0.0425(18) 0.0488(18) 0.0158(15) -0.0109(15) -0.0110(15)
F35 0.0620(13) 0.0388(10) 0.0923(16) 0.0158(10) 0.0003(11) 0.0110(10)
C35 0.0424(17) 0.0313(15) 0.062(2) 0.0063(15) -0.0078(16) -0.0002(14)
F36 0.0546(11) 0.0409(10) 0.0646(12) 0.0051(9) 0.0184(10) 0.0123(9)
C36 0.0344(15) 0.0340(15) 0.0441(16) 0.0006(13) 0.0013(13) 0.0006(13)

loop_
_atom_type_symbol
_atom_type_description
_atom_type_scat_dispersion_real
_atom_type_scat_dispersion_imag
_atom_type_scat_source
C C 0.0033 0.0016 'International Tables Vol C Tables 4.2.6.8 and 6.1.1.4'
H H 0.0000 0.0000 'International Tables Vol C Tables 4.2.6.8 and 6.1.1.4'
B B 0.0013 0.0007 'International Tables Vol C Tables 4.2.6.8 and 6.1.1.4'
F F 0.0171 0.0103 'International Tables Vol C Tables 4.2.6.8 and 6.1.1.4'
S S 0.1246 0.1234 'International Tables Vol C Tables 4.2.6.8 and 6.1.1.4'
Cl Cl 0.1484 0.1585 'International Tables Vol C Tables 4.2.6.8 and 6.1.1.4'

loop_
_geom_angle_atom_site_label_1
_geom_angle_atom_site_label_2
_geom_angle_atom_site_label_3
_geom_angle
_geom_angle_site_symmetry_1
_geom_angle_site_symmetry_3
C1 S1 C4 94.14(13) . .
C2 C1 C5 131.6(3) . .
C2 C1 S1 107.2(2) . .
C5 C1 S1 121.1(2) . .
C1 C2 C3 117.6(3) . .
C1 C2 Cl1 123.9(2) . .
C3 C2 Cl1 118.4(2) . .
C4 C3 C2 110.2(2) . .
C4 C3 B1 131.4(3) . .
C2 C3 B1 118.4(2) . .
C3 C4 C9 131.7(3) . .
C3 C4 S1 110.8(2) . .
C9 C4 S1 117.4(2) . .
C1 C5 C7 111.1(2) . .
C1 C5 C6 108.7(2) . .
C7 C5 C6 108.2(3) . .
C1 C5 C8 110.2(2) . .
C7 C5 C8 108.8(3) . .
C6 C5 C8 109.8(3) . .
C5 C6 H6A 109.5 . .
C5 C6 H6B 109.5 . .
H6A C6 H6B 109.5 . .
C5 C6 H6C 109.5 . .
H6A C6 H6C 109.5 . .
H6B C6 H6C 109.5 . .
C5 C7 H7A 109.5 . .
C5 C7 H7B 109.5 . .
H7A C7 H7B 109.5 . .
C5 C7 H7C 109.5 . .
H7A C7 H7C 109.5 . .
H7B C7 H7C 109.5 . .
C5 C8 H8A 109.5 . .
C5 C8 H8B 109.5 . .
H8A C8 H8B 109.5 . .
C5 C8 H8C 109.5 . .
H8A C8 H8C 109.5 . .
H8B C8 H8C 109.5 . .
C4 C9 C12 110.9(2) . .
C4 C9 C11 109.8(3) . .
C12 C9 C11 108.5(3) . .
C4 C9 C10 109.9(2) . .
C12 C9 C10 108.3(3) . .
C11 C9 C10 109.4(3) . .
C9 C10 H10A 109.5 . .
C9 C10 H10B 109.5 . .
H10A C10 H10B 109.5 . .
C9 C10 H10C 109.5 . .
H10A C10 H10C 109.5 . .
H10B C10 H10C 109.5 . .
C9 C11 H11A 109.5 . .
C9 C11 H11B 109.5 . .
H11A C11 H11B 109.5 . .
C9 C11 H11C 109.5 . .
H11A C11 H11C 109.5 . .
H11B C11 H11C 109.5 . .
C9 C12 H12A 109.5 . .
C9 C12 H12B 109.5 . .
H12A C12 H12B 109.5 . .
C9 C12 H12C 109.5 . .
H12A C12 H12C 109.5 . .
H12B C12 H12C 109.5 . .
C3 B1 C31 122.7(3) . .
C3 B1 C21 118.6(2) . .
C31 B1 C21 118.5(2) . .
C26 C21 C22 114.4(3) . .
C26 C21 B1 121.7(3) . .
C22 C21 B1 123.9(3) . .
F22 C22 C23 117.3(3) . .
F22 C22 C21 119.7(3) . .
C23 C22 C21 123.0(3) . .
F23 C23 C24 120.0(3) . .
F23 C23 C22 120.3(3) . .
C24 C23 C22 119.7(3) . .
F24 C24 C25 120.1(3) . .
F24 C24 C23 120.1(3) . .
C25 C24 C23 119.8(3) . .
F25 C25 C24 120.3(3) . .
F25 C25 C26 120.7(3) . .
C24 C25 C26 119.0(3) . .
F26 C26 C25 116.7(3) . .
F26 C26 C21 119.2(3) . .
C25 C26 C21 124.1(3) . .
C36 C31 C32 114.8(3) . .
C36 C31 B1 123.1(3) . .
C32 C31 B1 121.9(3) . .
F32 C32 C33 116.6(3) . .
F32 C32 C31 120.1(3) . .
C33 C32 C31 123.3(3) . .
F33 C33 C34 120.2(3) . .
F33 C33 C32 120.6(3) . .
C34 C33 C32 119.2(3) . .
F34 C34 C35 120.3(3) . .
F34 C34 C33 119.9(3) . .
C35 C34 C33 119.8(3) . .
F35 C35 C34 119.7(3) . .
F35 C35 C36 120.5(3) . .
C34 C35 C36 119.8(3) . .
F36 C36 C35 117.1(3) . .
F36 C36 C31 119.7(2) . .
C35 C36 C31 123.1(3) . .

loop_
_geom_bond_atom_site_label_1
_geom_bond_atom_site_label_2
_geom_bond_distance
_geom_bond_site_symmetry_2
S1 C1 1.728(3) .
S1 C4 1.735(3) .
Cl1 C2 1.748(3) .
C1 C2 1.357(4) .
C1 C5 1.522(4) .
C2 C3 1.432(4) .
C3 C4 1.367(4) .
C3 B1 1.559(4) .
C4 C9 1.515(4) .
C5 C7 1.527(4) .
C5 C6 1.530(4) .
C5 C8 1.533(4) .
C6 H6A 0.9700 .
C6 H6B 0.9700 .
C6 H6C 0.9700 .
C7 H7A 0.9700 .
C7 H7B 0.9700 .
C7 H7C 0.9700 .
C8 H8A 0.9700 .
C8 H8B 0.9700 .
C8 H8C 0.9700 .
C9 C12 1.517(4) .
C9 C11 1.532(4) .
C9 C10 1.533(4) .
C10 H10A 0.9700 .
C10 H10B 0.9700 .
C10 H10C 0.9700 .
C11 H11A 0.9700 .
C11 H11B 0.9700 .
C11 H11C 0.9700 .
C12 H12A 0.9700 .
C12 H12B 0.9700 .
C12 H12C 0.9700 .
B1 C31 1.570(4) .
B1 C21 1.581(4) .
C21 C26 1.383(4) .
C21 C22 1.394(4) .
F22 C22 1.345(3) .
C22 C23 1.376(4) .
F23 C23 1.342(3) .
C23 C24 1.371(4) .
F24 C24 1.336(3) .
C24 C25 1.369(4) .
F25 C25 1.339(3) .
C25 C26 1.374(4) .
F26 C26 1.352(3) .
C31 C36 1.392(4) .
C31 C32 1.392(4) .
F32 C32 1.340(3) .
C32 C33 1.376(4) .
F33 C33 1.339(3) .
C33 C34 1.373(5) .
F34 C34 1.335(3) .
C34 C35 1.369(5) .
F35 C35 1.338(3) .
C35 C36 1.369(4) .
F36 C36 1.341(3) .

loop_
_geom_torsion_atom_site_label_1
_geom_torsion_atom_site_label_2
_geom_torsion_atom_site_label_3
_geom_torsion_atom_site_label_4
_geom_torsion
_geom_torsion_site_symmetry_1
_geom_torsion_site_symmetry_2
_geom_torsion_site_symmetry_3
_geom_torsion_site_symmetry_4
C4 S1 C1 C2 0.6(2) . . . .
C4 S1 C1 C5 179.5(2) . . . .
C5 C1 C2 C3 -178.8(3) . . . .
S1 C1 C2 C3 -0.1(3) . . . .
C5 C1 C2 Cl1 4.6(4) . . . .
S1 C1 C2 Cl1 -176.63(16) . . . .
C1 C2 C3 C4 -0.7(4) . . . .
Cl1 C2 C3 C4 176.1(2) . . . .
C1 C2 C3 B1 177.5(2) . . . .
Cl1 C2 C3 B1 -5.7(3) . . . .
C2 C3 C4 C9 178.1(3) . . . .
B1 C3 C4 C9 0.2(5) . . . .
C2 C3 C4 S1 1.1(3) . . . .
B1 C3 C4 S1 -176.8(2) . . . .
C1 S1 C4 C3 -1.0(2) . . . .
C1 S1 C4 C9 -178.5(2) . . . .
C2 C1 C5 C7 175.9(3) . . . .
S1 C1 C5 C7 -2.8(3) . . . .
C2 C1 C5 C6 56.9(4) . . . .
S1 C1 C5 C6 -121.7(3) . . . .
C2 C1 C5 C8 -63.4(4) . . . .
S1 C1 C5 C8 117.9(3) . . . .
C3 C4 C9 C12 -0.4(4) . . . .
S1 C4 C9 C12 176.5(2) . . . .
C3 C4 C9 C11 119.4(4) . . . .
S1 C4 C9 C11 -63.7(3) . . . .
C3 C4 C9 C10 -120.1(3) . . . .
S1 C4 C9 C10 56.8(3) . . . .
C4 C3 B1 C31 -73.6(4) . . . .
C2 C3 B1 C31 108.7(3) . . . .
C4 C3 B1 C21 110.7(3) . . . .
C2 C3 B1 C21 -67.1(3) . . . .
C3 B1 C21 C26 129.6(3) . . . .
C31 B1 C21 C26 -46.3(4) . . . .
C3 B1 C21 C22 -48.7(4) . . . .
C31 B1 C21 C22 135.4(3) . . . .
C26 C21 C22 F22 178.9(3) . . . .
B1 C21 C22 F22 -2.7(4) . . . .
C26 C21 C22 C23 1.0(4) . . . .
B1 C21 C22 C23 179.4(3) . . . .
F22 C22 C23 F23 0.0(4) . . . .
C21 C22 C23 F23 178.0(3) . . . .
F22 C22 C23 C24 -179.3(3) . . . .
C21 C22 C23 C24 -1.4(5) . . . .
F23 C23 C24 F24 1.7(5) . . . .
C22 C23 C24 F24 -178.9(3) . . . .
F23 C23 C24 C25 -179.0(3) . . . .
C22 C23 C24 C25 0.3(5) . . . .
F24 C24 C25 F25 0.0(5) . . . .
C23 C24 C25 F25 -179.2(3) . . . .
F24 C24 C25 C26 -179.8(3) . . . .
C23 C24 C25 C26 1.0(5) . . . .
F25 C25 C26 F26 1.5(4) . . . .
C24 C25 C26 F26 -178.7(3) . . . .
F25 C25 C26 C21 178.8(3) . . . .
C24 C25 C26 C21 -1.4(5) . . . .
C22 C21 C26 F26 177.7(3) . . . .
B1 C21 C26 F26 -0.8(4) . . . .
C22 C21 C26 C25 0.4(4) . . . .
B1 C21 C26 C25 -178.1(3) . . . .
C3 B1 C31 C36 147.6(3) . . . .
C21 B1 C31 C36 -36.7(4) . . . .
C3 B1 C31 C32 -27.5(4) . . . .
C21 B1 C31 C32 148.3(3) . . . .
C36 C31 C32 F32 177.2(3) . . . .
B1 C31 C32 F32 -7.4(4) . . . .
C36 C31 C32 C33 -0.7(4) . . . .
B1 C31 C32 C33 174.7(3) . . . .
F32 C32 C33 F33 1.7(4) . . . .
C31 C32 C33 F33 179.7(3) . . . .
F32 C32 C33 C34 -178.0(3) . . . .
C31 C32 C33 C34 0.0(5) . . . .
F33 C33 C34 F34 1.2(5) . . . .
C32 C33 C34 F34 -179.1(3) . . . .
F33 C33 C34 C35 -179.2(3) . . . .
C32 C33 C34 C35 0.5(5) . . . .
F34 C34 C35 F35 0.3(5) . . . .
C33 C34 C35 F35 -179.2(3) . . . .
F34 C34 C35 C36 179.4(3) . . . .
C33 C34 C35 C36 -0.2(5) . . . .
F35 C35 C36 F36 0.8(4) . . . .
C34 C35 C36 F36 -178.2(3) . . . .
F35 C35 C36 C31 178.4(3) . . . .
C34 C35 C36 C31 -0.6(5) . . . .
C32 C31 C36 F36 178.5(3) . . . .
B1 C31 C36 F36 3.2(4) . . . .
C32 C31 C36 C35 1.0(4) . . . .
B1 C31 C36 C35 -174.3(3) . . . .
